data_7222092
loop_
_publ_author_name
'Khorasani, S.'
'Botes, D. S.'
'Fernandes, M. A.'
'Levendis, D. C.'

_publ_section_title
;
 A single-crystal-to-single-crystal Diels--Alder reaction with mixed
 topochemical and topotactic behaviour
;
_journal_issue 46
_journal_name_full CrystEngComm
_journal_page_first 8933
_journal_paper_doi 10.1039/C5CE01301A
_journal_volume 17
_journal_year 2015
_chemical_formula_moiety '0.882(C28 H19 Br N2 O4 S2), 0.118(C14 H10 N2 O4 S2), 0.118(C14 H9 Br)'
_chemical_formula_sum 'C28 H19 Br N2 O4 S2'
_chemical_formula_weight 591.48
_space_group_crystal_system monoclinic
_space_group_IT_number 14
_space_group_name_Hall '-P 2yn'
_space_group_name_H-M_alt 'P 1 21/n 1'
_symmetry_space_group_name_Hall '-P 2yn'
_symmetry_space_group_name_H-M 'P 1 21/n 1'
_atom_sites_solution_hydrogens geom
_audit_creation_method SHELXL-2014/7
_audit_update_record
;
2015-08-07 deposited with the CCDC.
2015-08-20 downloaded from the CCDC.
;
_cell_angle_alpha 90
_cell_angle_beta 110.453(3)
_cell_angle_gamma 90
_cell_formula_units_Z 4
_cell_length_a 12.8049(10)
_cell_length_b 14.1886(9)
_cell_length_c 14.4999(11)
_cell_measurement_reflns_used 5132
_cell_measurement_temperature 173(2)
_cell_measurement_theta_max 25.98
_cell_measurement_theta_min 2.87
_cell_volume 2468.3(3)
_computing_cell_refinement 'Bruker SAINT'
_computing_data_collection 'Bruker APEX2'
_computing_data_reduction 'Bruker SAINT'
_computing_molecular_graphics 'Bruker SHELXTL'
_computing_publication_material 'Bruker SHELXTL'
_computing_structure_refinement 'SHELXL-2014/7 (Sheldrick, 2014)'
_computing_structure_solution 'SHELXS-97 (Sheldrick 2008)'
_diffrn_ambient_temperature 173(2)
_diffrn_measured_fraction_theta_full 0.999
_diffrn_measured_fraction_theta_max 0.999
_diffrn_measurement_device_type 'Bruker APEX-II CCD'
_diffrn_measurement_method '\f and \w scans'
_diffrn_radiation_type MoK\a
_diffrn_radiation_wavelength 0.71073
_diffrn_reflns_av_R_equivalents 0.3217
_diffrn_reflns_av_unetI/netI 0.1091
_diffrn_reflns_laue_measured_fraction_full 0.999
_diffrn_reflns_laue_measured_fraction_max 0.999
_diffrn_reflns_limit_h_max 15
_diffrn_reflns_limit_h_min -15
_diffrn_reflns_limit_k_max 16
_diffrn_reflns_limit_k_min -16
_diffrn_reflns_limit_l_max 17
_diffrn_reflns_limit_l_min -17
_diffrn_reflns_number 65093
_diffrn_reflns_point_group_measured_fraction_full 0.999
_diffrn_reflns_point_group_measured_fraction_max 0.999
_diffrn_reflns_theta_full 24.999
_diffrn_reflns_theta_max 24.999
_diffrn_reflns_theta_min 2.871
_exptl_absorpt_coefficient_mu 1.874
_exptl_absorpt_correction_T_max 0.9041
_exptl_absorpt_correction_T_min 0.6782
_exptl_absorpt_correction_type integration
_exptl_absorpt_process_details 'Absorption corrections carried out with XPREP'
_exptl_crystal_colour yellow
_exptl_crystal_density_diffrn 1.592
_exptl_crystal_description plate
_exptl_crystal_F_000 1200
_exptl_crystal_recrystallization_method 'Thermal solid-state reaction from CT crystal'
_exptl_crystal_size_max 0.470
_exptl_crystal_size_mid 0.200
_exptl_crystal_size_min 0.070
_refine_diff_density_max 0.496
_refine_diff_density_min -0.528
_refine_diff_density_rms 0.088
_refine_ls_extinction_method none
_refine_ls_goodness_of_fit_ref 1.016
_refine_ls_hydrogen_treatment constr
_refine_ls_matrix_type full
_refine_ls_number_parameters 381
_refine_ls_number_reflns 4346
_refine_ls_number_restraints 25
_refine_ls_restrained_S_all 1.013
_refine_ls_R_factor_all 0.1656
_refine_ls_R_factor_gt 0.0781
_refine_ls_shift/su_max 0.013
_refine_ls_shift/su_mean 0.000
_refine_ls_structure_factor_coef Fsqd
_refine_ls_weighting_details 'w=1/[\s^2^(Fo^2^)+(0.0640P)^2^+10.1477P] where P=(Fo^2^+2Fc^2^)/3'
_refine_ls_weighting_scheme calc
_refine_ls_wR_factor_gt 0.1613
_refine_ls_wR_factor_ref 0.1988
_reflns_Friedel_coverage 0.000
_reflns_number_gt 2261
_reflns_number_total 4346
_reflns_threshold_expression 'I > 2\s(I)'
_cod_data_source_file c5ce01301a1.cif
_cod_data_source_block 43days_reaction
_cod_depositor_comments 'Adding full bibliography for 7222085--7222099.cif.'
_cod_database_code 7222092
_shelx_shelxl_version_number 2014/7
_shelx_space_group_comment
;
The symmetry employed for this shelxl refinement is uniquely defined
by the following loop, which should always be used as a source of
symmetry information in preference to the above space-group names.
They are only intended as comments.
;
_shelx_estimated_absorpt_t_min 0.473
_shelx_estimated_absorpt_t_max 0.880

loop_
_space_group_symop_operation_xyz
'x, y, z'
'-x+1/2, y+1/2, -z+1/2'
'-x, -y, -z'
'x-1/2, -y-1/2, z-1/2'

loop_
_atom_site_label
_atom_site_type_symbol
_atom_site_fract_x
_atom_site_fract_y
_atom_site_fract_z
_atom_site_U_iso_or_equiv
_atom_site_adp_type
_atom_site_occupancy
_atom_site_site_symmetry_order
_atom_site_calc_flag
_atom_site_refinement_flags_posn
_atom_site_refinement_flags_adp
_atom_site_refinement_flags_occupancy
_atom_site_disorder_assembly
_atom_site_disorder_group
C1A C 0.165(2) 0.3331(15) 0.0395(18) 0.049(5) Uiso 0.118(3) 1 d G U P A 1
C2A C 0.191(2) 0.3267(15) 0.1466(18) 0.049(5) Uiso 0.118(3) 1 d G U P A 1
C3A C 0.301(2) 0.3246(16) 0.1895(18) 0.049(5) Uiso 0.118(3) 1 d G U P A 1
C4A C 0.350(2) 0.3236(16) 0.1063(19) 0.049(5) Uiso 0.118(3) 1 d G U P A 1
C5A C 0.117(3) 0.327(3) 0.396(2) 0.049(5) Uiso 0.118(3) 1 d G U P A 1
C6A C 0.170(3) 0.325(2) 0.316(2) 0.049(5) Uiso 0.118(3) 1 d G U P A 1
C7A C 0.276(3) 0.321(2) 0.3557(18) 0.049(5) Uiso 0.118(3) 1 d G U P A 1
C8A C 0.303(3) 0.326(3) 0.4647(18) 0.049(5) Uiso 0.118(3) 1 d G U P A 1
C12A C 0.189(4) 0.331(4) 0.575(2) 0.049(5) Uiso 0.118(3) 1 d DG U P A 1
H12A H 0.2570 0.3069 0.6261 0.059 Uiso 0.118(3) 1 calc R U P A 1
H12B H 0.1252 0.2911 0.5737 0.059 Uiso 0.118(3) 1 calc R U P A 1
C13A C 0.167(5) 0.437(4) 0.597(3) 0.049(5) Uiso 0.118(3) 1 d DG U P A 1
H13A H 0.2117 0.4876 0.5885 0.059 Uiso 0.118(3) 1 calc R U P A 1
C14A C 0.086(5) 0.450(5) 0.628(3) 0.049(5) Uiso 0.118(3) 1 d DG U P A 1
H14A H 0.0431 0.3984 0.6365 0.059 Uiso 0.118(3) 1 calc R U P A 1
H14B H 0.0683 0.5124 0.6434 0.059 Uiso 0.118(3) 1 calc R U P A 1
N1A N 0.265(2) 0.3312(14) 0.0208(18) 0.049(5) Uiso 0.118(3) 1 d G U P A 1
N2A N 0.202(4) 0.328(3) 0.480(2) 0.049(5) Uiso 0.118(3) 1 d DG U P A 1
O1A O 0.076(2) 0.339(2) -0.0210(19) 0.049(5) Uiso 0.118(3) 1 d G U P A 1
O2A O 0.446(2) 0.320(2) 0.112(2) 0.049(5) Uiso 0.118(3) 1 d G U P A 1
O3A O 0.020(3) 0.329(3) 0.385(3) 0.049(5) Uiso 0.118(3) 1 d G U P A 1
O4A O 0.392(4) 0.325(4) 0.5222(18) 0.049(5) Uiso 0.118(3) 1 d G U P A 1
S1A S 0.086(2) 0.322(2) 0.197(2) 0.18(3) Uani 0.118(3) 1 d G . P A 1
S2A S 0.386(2) 0.316(2) 0.3049(19) 0.17(3) Uani 0.118(3) 1 d G . P A 1
C9A C 0.276(3) 0.3317(18) -0.0790(19) 0.049(5) Uiso 0.118(3) 1 d DG U P A 1
H9A H 0.3555 0.3256 -0.0714 0.059 Uiso 0.118(3) 1 calc R U P A 1
H9B H 0.2483 0.3925 -0.1120 0.059 Uiso 0.118(3) 1 calc R U P A 1
C10A C 0.2074(18) 0.2480(18) -0.145(2) 0.049(5) Uiso 0.118(3) 1 d D U P A 1
H10A H 0.1292 0.2417 -0.1614 0.059 Uiso 0.118(3) 1 calc R U P A 1
C11A C 0.265(3) 0.1892(19) -0.176(2) 0.049(5) Uiso 0.118(3) 1 d D U P A 1
H11A H 0.3428 0.1975 -0.1586 0.059 Uiso 0.118(3) 1 calc R U P A 1
H11B H 0.2287 0.1374 -0.2161 0.059 Uiso 0.118(3) 1 calc R U P A 1
C15A C 0.3812(8) 0.5588(12) 0.1995(11) 0.049(5) Uiso 0.118(3) 1 d G U P A 1
C16A C 0.3347(11) 0.5651(18) 0.0993(12) 0.049(5) Uiso 0.118(3) 1 d G U P A 1
C17A C 0.3935(18) 0.569(3) 0.0314(9) 0.049(5) Uiso 0.118(3) 1 d G U P A 1
H17A H 0.4718 0.5594 0.0553 0.059 Uiso 0.118(3) 1 calc R U P A 1
C18A C 0.341(3) 0.587(4) -0.0650(10) 0.049(5) Uiso 0.118(3) 1 d G U P A 1
H18A H 0.3819 0.5891 -0.1088 0.059 Uiso 0.118(3) 1 calc R U P A 1
C19A C 0.230(3) 0.601(4) -0.0978(14) 0.049(5) Uiso 0.118(3) 1 d G U P A 1
H19A H 0.1941 0.6152 -0.1655 0.059 Uiso 0.118(3) 1 calc R U P A 1
C20A C 0.1654(19) 0.595(3) -0.0371(19) 0.049(5) Uiso 0.118(3) 1 d G U P A 1
H20A H 0.0871 0.6046 -0.0643 0.059 Uiso 0.118(3) 1 calc R U P A 1
C21A C 0.2157(12) 0.575(2) 0.0620(18) 0.049(5) Uiso 0.118(3) 1 d G U P A 1
C22A C 0.1587(8) 0.581(2) 0.128(2) 0.049(5) Uiso 0.118(3) 1 d G U P A 1
H22A H 0.0820 0.5973 0.1019 0.059 Uiso 0.118(3) 1 calc R U P A 1
C23A C 0.2041(11) 0.564(2) 0.225(2) 0.049(5) Uiso 0.118(3) 1 d G U P A 1
C24A C 0.1413(18) 0.569(3) 0.288(3) 0.049(5) Uiso 0.118(3) 1 d G U P A 1
H24A H 0.0627 0.5756 0.2599 0.059 Uiso 0.118(3) 1 calc R U P A 1
C25A C 0.190(3) 0.564(4) 0.387(3) 0.049(5) Uiso 0.118(3) 1 d G U P A 1
H25A H 0.1469 0.5663 0.4284 0.059 Uiso 0.118(3) 1 calc R U P A 1
C26A C 0.304(3) 0.555(4) 0.427(2) 0.049(5) Uiso 0.118(3) 1 d G U P A 1
H26A H 0.3402 0.5545 0.4960 0.059 Uiso 0.118(3) 1 calc R U P A 1
C27A C 0.3670(18) 0.546(3) 0.3649(16) 0.049(5) Uiso 0.118(3) 1 d G U P A 1
H27A H 0.4445 0.5335 0.3932 0.059 Uiso 0.118(3) 1 calc R U P A 1
C28A C 0.3187(11) 0.5563(19) 0.2636(16) 0.049(5) Uiso 0.118(3) 1 d G U P A 1
Br1A Br 0.5366(8) 0.5449(14) 0.2485(9) 0.131(6) Uani 0.118(3) 1 d G . P A 1
C1B C 0.1633(11) 0.3446(7) 0.0353(8) 0.074(4) Uani 0.882(3) 1 d . . P A 2
C2B C 0.1939(7) 0.3788(5) 0.1383(6) 0.043(2) Uani 0.882(3) 1 d . . P A 2
C3B C 0.3244(7) 0.3649(6) 0.1855(6) 0.044(2) Uani 0.882(3) 1 d . . P A 2
C4B C 0.3555(11) 0.3131(7) 0.1056(8) 0.067(3) Uani 0.882(3) 1 d . . P A 2
C5B C 0.1271(9) 0.3288(7) 0.3855(9) 0.058(3) Uani 0.882(3) 1 d . . P A 2
C6B C 0.1771(8) 0.3134(6) 0.3109(7) 0.049(3) Uani 0.882(3) 1 d . . P A 2
C7B C 0.2884(8) 0.3074(6) 0.3538(7) 0.049(3) Uani 0.882(3) 1 d . . P A 2
C8B C 0.3166(9) 0.3202(7) 0.4604(8) 0.059(3) Uani 0.882(3) 1 d . . P A 2
C12B C 0.2019(12) 0.3411(9) 0.5713(9) 0.079(4) Uani 0.882(3) 1 d . . P A 2
H12C H 0.1397 0.3009 0.5737 0.095 Uiso 0.882(3) 1 calc R U P A 2
H12D H 0.2709 0.3189 0.6231 0.095 Uiso 0.882(3) 1 calc R U P A 2
C13B C 0.1807(15) 0.4369(10) 0.5922(11) 0.092(4) Uani 0.882(3) 1 d . . P A 2
H13B H 0.2293 0.4824 0.5808 0.110 Uiso 0.882(3) 1 calc R U P A 2
C14B C 0.1122(19) 0.4680(14) 0.6214(17) 0.183(11) Uani 0.882(3) 1 d . . P A 2
H14C H 0.0605 0.4270 0.6346 0.220 Uiso 0.882(3) 1 calc R U P A 2
H14D H 0.1090 0.5339 0.6317 0.220 Uiso 0.882(3) 1 calc R U P A 2
C15B C 0.3775(6) 0.4666(6) 0.2075(6) 0.040(2) Uani 0.882(3) 1 d . . P A 2
C16B C 0.3384(7) 0.5192(5) 0.1112(6) 0.043(2) Uani 0.882(3) 1 d . . P A 2
C17B C 0.4017(8) 0.5526(6) 0.0600(7) 0.055(3) Uani 0.882(3) 1 d . . P A 2
H17B H 0.4804 0.5456 0.0859 0.067 Uiso 0.882(3) 1 calc R U P A 2
C18B C 0.3510(10) 0.5972(7) -0.0309(8) 0.061(3) Uani 0.882(3) 1 d . . P A 2
H18B H 0.3951 0.6198 -0.0671 0.073 Uiso 0.882(3) 1 calc R U P A 2
C19B C 0.2355(10) 0.6084(8) -0.0682(7) 0.067(3) Uani 0.882(3) 1 d . . P A 2
H19B H 0.2009 0.6393 -0.1294 0.080 Uiso 0.882(3) 1 calc R U P A 2
C20B C 0.1695(8) 0.5735(6) -0.0146(7) 0.051(3) Uani 0.882(3) 1 d . . P A 2
H20B H 0.0907 0.5798 -0.0397 0.061 Uiso 0.882(3) 1 calc R U P A 2
C21B C 0.2225(7) 0.5303(6) 0.0745(6) 0.048(2) Uani 0.882(3) 1 d . . P A 2
C22B C 0.1647(7) 0.4843(5) 0.1364(6) 0.044(2) Uani 0.882(3) 1 d . . P A 2
H22B H 0.0823 0.4948 0.1086 0.053 Uiso 0.882(3) 1 calc R U P A 2
C23B C 0.2138(7) 0.5202(5) 0.2397(7) 0.044(2) Uani 0.882(3) 1 d . . P A 2
C24B C 0.1565(8) 0.5530(6) 0.2966(8) 0.053(3) Uani 0.882(3) 1 d . . P A 2
H24B H 0.0776 0.5578 0.2704 0.064 Uiso 0.882(3) 1 calc R U P A 2
C25B C 0.2150(9) 0.5795(6) 0.3937(8) 0.057(3) Uani 0.882(3) 1 d . . P A 2
H25B H 0.1760 0.6016 0.4345 0.068 Uiso 0.882(3) 1 calc R U P A 2
C26B C 0.3306(9) 0.5733(6) 0.4305(8) 0.058(3) Uani 0.882(3) 1 d . . P A 2
H26B H 0.3696 0.5925 0.4964 0.069 Uiso 0.882(3) 1 calc R U P A 2
C27B C 0.3904(8) 0.5403(7) 0.3744(7) 0.051(2) Uani 0.882(3) 1 d . . P A 2
H27B H 0.4695 0.5372 0.4004 0.062 Uiso 0.882(3) 1 calc R U P A 2
C28B C 0.3317(7) 0.5119(5) 0.2790(6) 0.040(2) Uani 0.882(3) 1 d . . P A 2
N1B N 0.2571(10) 0.3038(6) 0.0247(5) 0.082(3) Uani 0.087(3) 1 d D . P A 2
C9B C 0.2521(10) 0.2564(4) -0.0651(6) 0.100(4) Uani 0.087(3) 1 d D . P A 2
H9C H 0.1794 0.2243 -0.0947 0.120 Uiso 0.087(3) 1 calc R U P A 2
H9D H 0.3119 0.2085 -0.0508 0.120 Uiso 0.087(3) 1 calc R U P A 2
C10B C 0.268(3) 0.3332(8) -0.1386(10) 0.049(5) Uiso 0.087(3) 1 d D U P A 2
H10B H 0.3196 0.3833 -0.1171 0.059 Uiso 0.087(3) 1 calc R U P A 2
C11B C 0.205(5) 0.323(3) -0.2295(12) 0.049(5) Uiso 0.087(3) 1 d D U P A 2
H11C H 0.1537 0.2724 -0.2486 0.059 Uiso 0.087(3) 1 calc R U P A 2
H11D H 0.2100 0.3670 -0.2775 0.059 Uiso 0.087(3) 1 calc R U P A 2
N1C N 0.2571(10) 0.3038(6) 0.0247(5) 0.082(3) Uani 0.795(3) 1 d D . P B 3
C9C C 0.2521(10) 0.2564(4) -0.0651(6) 0.100(4) Uani 0.795(3) 1 d D . P B 3
H9E H 0.1824 0.2194 -0.0913 0.120 Uiso 0.795(3) 1 calc R U P B 3
H9F H 0.3160 0.2128 -0.0519 0.120 Uiso 0.795(3) 1 calc R U P B 3
C10C C 0.2559(10) 0.3342(6) -0.1422(6) 0.100(5) Uani 0.795(3) 1 d D . P B 3
H10C H 0.2017 0.3827 -0.1632 0.120 Uiso 0.795(3) 1 calc R U P B 3
C11C C 0.3373(9) 0.3274(11) -0.1747(9) 0.127(7) Uani 0.795(3) 1 d D . P B 3
H11E H 0.3902 0.2780 -0.1522 0.152 Uiso 0.795(3) 1 calc R U P B 3
H11F H 0.3444 0.3719 -0.2212 0.152 Uiso 0.795(3) 1 calc R U P B 3
N2B N 0.2139(9) 0.3302(7) 0.4758(7) 0.064(3) Uani 0.882(3) 1 d . . P A 2
O1B O 0.0723(8) 0.3486(6) -0.0298(6) 0.095(3) Uani 0.882(3) 1 d . . P A 2
O2B O 0.4446(8) 0.2827(5) 0.1132(6) 0.078(2) Uani 0.882(3) 1 d . . P A 2
O3B O 0.0293(8) 0.3353(7) 0.3756(8) 0.084(3) Uani 0.882(3) 1 d . . P A 2
O4B O 0.4057(7) 0.3202(6) 0.5269(5) 0.063(2) Uani 0.882(3) 1 d . . P A 2
S1B S 0.1018(3) 0.3082(3) 0.1857(2) 0.0570(10) Uani 0.882(3) 1 d . . P A 2
S2B S 0.3815(3) 0.2909(3) 0.2972(2) 0.0466(8) Uani 0.882(3) 1 d . . P A 2
Br1B Br 0.54010(8) 0.45890(9) 0.26144(8) 0.0605(4) Uani 0.882(3) 1 d . . P A 2

loop_
_atom_site_aniso_label
_atom_site_aniso_U_11
_atom_site_aniso_U_22
_atom_site_aniso_U_33
_atom_site_aniso_U_23
_atom_site_aniso_U_13
_atom_site_aniso_U_12
S1A 0.22(6) 0.09(4) 0.24(7) 0.03(4) 0.10(5) -0.03(4)
S2A 0.11(4) 0.10(4) 0.26(7) -0.01(3) 0.01(4) 0.00(3)
Br1A 0.046(6) 0.21(2) 0.113(10) -0.014(10) 0.004(6) 0.010(8)
C1B 0.087(8) 0.042(6) 0.057(7) -0.009(5) -0.018(7) 0.000(6)
C2B 0.042(5) 0.024(4) 0.044(5) 0.002(4) -0.010(4) -0.008(4)
C3B 0.050(5) 0.028(5) 0.044(5) 0.002(4) 0.004(4) -0.003(4)
C4B 0.092(9) 0.032(6) 0.064(7) -0.003(5) 0.011(7) 0.004(6)
C5B 0.040(6) 0.032(5) 0.095(9) 0.008(5) 0.014(6) -0.003(4)
C6B 0.057(6) 0.021(4) 0.053(6) 0.000(4) -0.001(5) -0.006(4)
C7B 0.047(6) 0.025(5) 0.052(6) 0.006(4) -0.011(5) -0.002(4)
C8B 0.050(7) 0.032(5) 0.076(8) 0.004(5) 0.000(6) 0.000(4)
C12B 0.093(9) 0.064(8) 0.082(9) 0.005(6) 0.031(7) -0.002(7)
C13B 0.109(12) 0.061(8) 0.108(10) 0.004(7) 0.041(9) 0.019(7)
C14B 0.22(3) 0.123(16) 0.26(2) 0.036(15) 0.16(2) 0.103(16)
C15B 0.025(4) 0.043(5) 0.044(5) -0.002(4) 0.001(4) -0.001(4)
C16B 0.055(6) 0.022(4) 0.045(5) 0.005(4) 0.007(5) 0.000(4)
C17B 0.062(6) 0.034(5) 0.057(6) 0.008(5) 0.004(5) 0.002(5)
C18B 0.075(8) 0.049(6) 0.065(7) 0.004(6) 0.032(6) 0.012(5)
C19B 0.096(9) 0.040(6) 0.051(6) 0.012(5) 0.009(6) 0.008(6)
C20B 0.050(6) 0.030(5) 0.058(6) 0.010(4) 0.001(5) -0.001(4)
C21B 0.043(5) 0.031(5) 0.051(6) -0.001(4) -0.006(4) -0.003(4)
C22B 0.034(5) 0.030(4) 0.053(5) 0.006(4) -0.005(4) -0.009(4)
C23B 0.044(5) 0.024(5) 0.061(6) 0.005(4) 0.013(5) -0.003(4)
C24B 0.041(5) 0.026(5) 0.090(8) 0.013(5) 0.021(6) 0.000(4)
C25B 0.080(8) 0.024(5) 0.068(7) 0.005(5) 0.028(6) 0.003(5)
C26B 0.063(7) 0.031(5) 0.060(7) -0.001(4) -0.001(6) -0.004(5)
C27B 0.053(6) 0.030(5) 0.060(6) -0.008(5) 0.006(5) -0.003(4)
C28B 0.040(5) 0.027(4) 0.041(5) 0.004(4) -0.002(4) -0.006(4)
N1B 0.119(9) 0.058(6) 0.048(6) -0.017(5) 0.002(6) 0.014(6)
C9B 0.130(12) 0.064(8) 0.093(10) 0.022(7) 0.021(9) 0.009(8)
N1C 0.119(9) 0.058(6) 0.048(6) -0.017(5) 0.002(6) 0.014(6)
C9C 0.130(12) 0.064(8) 0.093(10) 0.022(7) 0.021(9) 0.009(8)
C10C 0.097(12) 0.082(11) 0.109(12) -0.008(9) 0.022(10) -0.008(9)
C11C 0.078(11) 0.127(14) 0.141(16) 0.007(12) -0.005(11) -0.005(10)
N2B 0.071(7) 0.057(5) 0.057(6) 0.009(4) 0.013(5) 0.002(5)
O1B 0.099(6) 0.083(6) 0.060(5) -0.003(4) -0.026(5) -0.012(5)
O2B 0.094(6) 0.057(5) 0.087(6) 0.000(4) 0.036(5) 0.014(5)
O3B 0.064(6) 0.059(5) 0.125(7) 0.010(5) 0.027(5) -0.009(4)
O4B 0.065(5) 0.041(4) 0.062(4) 0.005(3) -0.005(4) -0.002(3)
S1B 0.0481(17) 0.0363(17) 0.057(2) 0.0019(15) -0.0187(15) -0.0130(13)
S2B 0.0471(19) 0.0311(14) 0.0490(17) 0.0025(11) 0.0009(14) 0.0062(11)
Br1B 0.0409(6) 0.0608(8) 0.0668(7) 0.0116(6) 0.0025(5) 0.0015(5)

loop_
_atom_type_symbol
_atom_type_description
_atom_type_scat_dispersion_real
_atom_type_scat_dispersion_imag
_atom_type_scat_source
C C 0.0033 0.0016 'International Tables Vol C Tables 4.2.6.8 and 6.1.1.4'
H H 0.0000 0.0000 'International Tables Vol C Tables 4.2.6.8 and 6.1.1.4'
N N 0.0061 0.0033 'International Tables Vol C Tables 4.2.6.8 and 6.1.1.4'
O O 0.0106 0.0060 'International Tables Vol C Tables 4.2.6.8 and 6.1.1.4'
S S 0.1246 0.1234 'International Tables Vol C Tables 4.2.6.8 and 6.1.1.4'
Br Br -0.2901 2.4595 'International Tables Vol C Tables 4.2.6.8 and 6.1.1.4'

loop_
_geom_angle_atom_site_label_1
_geom_angle_atom_site_label_2
_geom_angle_atom_site_label_3
_geom_angle
O1A C1A N1A 125.3
O1A C1A C2A 125.9
N1A C1A C2A 108.9
C3A C2A C1A 107.5
C3A C2A S1A 130.8
C1A C2A S1A 121.6
C2A C3A C4A 106.8
C2A C3A S2A 133.7
C4A C3A S2A 119.4
O2A C4A N1A 123.3
O2A C4A C3A 128.9
N1A C4A C3A 107.7
O3A C5A N2A 127.4
O3A C5A C6A 127.5
N2A C5A C6A 105.1
C7A C6A C5A 110.1
C7A C6A S1A 130.5
C5A C6A S1A 119.2
C6A C7A C8A 106.3
C6A C7A S2A 132.8
C8A C7A S2A 120.8
O4A C8A N2A 129.1
O4A C8A C7A 124.1
N2A C8A C7A 106.8
N2A C12A C13A 108.0
N2A C12A H12A 110.1
C13A C12A H12A 110.1
N2A C12A H12B 110.1
C13A C12A H12B 110.1
H12A C12A H12B 108.4
C14A C13A C12A 115.7
C14A C13A H13A 122.1
C12A C13A H13A 122.1
C13A C14A H14A 120.0
C13A C14A H14B 120.0
H14A C14A H14B 120.0
C4A N1A C1A 109.0
C4A N1A C9A 124.9
C1A N1A C9A 126.0
C5A N2A C8A 111.6
C5A N2A C12A 123.0
C8A N2A C12A 125.3
C6A S1A C2A 97.0
C3A S2A C7A 94.6
N1A C9A C10A 111.2(17)
N1A C9A H9A 109.4
C10A C9A H9A 109.4
N1A C9A H9B 109.4
C10A C9A H9B 109.4
H9A C9A H9B 108.0
C11A C10A C9A 115.76(18)
C11A C10A H10A 122.1
C9A C10A H10A 122.1
C10A C11A H11A 120.0
C10A C11A H11B 120.0
H11A C11A H11B 120.0
C16A C15A C28A 124.0
C16A C15A Br1A 114.8
C28A C15A Br1A 121.0
C15A C16A C17A 126.5
C15A C16A C21A 114.7
C17A C16A C21A 118.7
C18A C17A C16A 122.2
C18A C17A H17A 118.9
C16A C17A H17A 118.9
C17A C18A C19A 118.2
C17A C18A H18A 120.9
C19A C18A H18A 120.9
C18A C19A C20A 123.5
C18A C19A H19A 118.2
C20A C19A H19A 118.2
C21A C20A C19A 119.9
C21A C20A H20A 120.1
C19A C20A H20A 120.1
C20A C21A C22A 122.4
C20A C21A C16A 117.4
C22A C21A C16A 119.4
C23A C22A C21A 124.8
C23A C22A H22A 117.6
C21A C22A H22A 117.6
C22A C23A C28A 116.5
C22A C23A C24A 122.2
C28A C23A C24A 120.6
C25A C24A C23A 121.7
C25A C24A H24A 119.2
C23A C24A H24A 119.2
C24A C25A C26A 118.6
C24A C25A H25A 120.7
C26A C25A H25A 120.7
C25A C26A C27A 120.3
C25A C26A H26A 119.8
C27A C26A H26A 119.8
C28A C27A C26A 121.6
C28A C27A H27A 119.2
C26A C27A H27A 119.2
C23A C28A C27A 116.9
C23A C28A C15A 119.7
C27A C28A C15A 123.4
O1B C1B N1B 124.3(11)
O1B C1B C2B 127.4(12)
N1B C1B C2B 108.3(8)
C1B C2B C22B 108.7(7)
C1B C2B C3B 105.1(8)
C22B C2B C3B 110.0(6)
C1B C2B S1B 102.6(6)
C22B C2B S1B 110.5(6)
C3B C2B S1B 119.0(6)
C4B C3B C15B 112.5(8)
C4B C3B C2B 104.3(7)
C15B C3B C2B 106.8(6)
C4B C3B S2B 105.1(6)
C15B C3B S2B 109.3(5)
C2B C3B S2B 118.9(6)
O2B C4B N1B 126.8(11)
O2B C4B C3B 126.6(10)
N1B C4B C3B 106.5(10)
O3B C5B N2B 124.2(12)
O3B C5B C6B 129.0(10)
N2B C5B C6B 106.7(9)
C7B C6B C5B 109.7(9)
C7B C6B S1B 126.4(9)
C5B C6B S1B 123.8(7)
C6B C7B C8B 108.1(9)
C6B C7B S2B 126.9(8)
C8B C7B S2B 125.0(7)
O4B C8B N2B 122.9(10)
O4B C8B C7B 130.9(11)
N2B C8B C7B 106.2(8)
C13B C12B N2B 113.0(10)
C13B C12B H12C 109.0
N2B C12B H12C 109.0
C13B C12B H12D 109.0
N2B C12B H12D 109.0
H12C C12B H12D 107.8
C14B C13B C12B 130.1(17)
C14B C13B H13B 115.0
C12B C13B H13B 115.0
C13B C14B H14C 120.0
C13B C14B H14D 120.0
H14C C14B H14D 120.0
C28B C15B C16B 110.1(7)
C28B C15B C3B 106.6(7)
C16B C15B C3B 106.6(6)
C28B C15B Br1B 111.5(5)
C16B C15B Br1B 111.1(6)
C3B C15B Br1B 110.7(5)
C17B C16B C21B 120.5(8)
C17B C16B C15B 127.6(8)
C21B C16B C15B 111.9(8)
C16B C17B C18B 120.2(9)
C16B C17B H17B 119.9
C18B C17B H17B 119.9
C19B C18B C17B 119.7(10)
C19B C18B H18B 120.1
C17B C18B H18B 120.1
C18B C19B C20B 120.1(9)
C18B C19B H19B 120.0
C20B C19B H19B 120.0
C21B C20B C19B 118.4(9)
C21B C20B H20B 120.8
C19B C20B H20B 120.8
C20B C21B C16B 121.2(9)
C20B C21B C22B 124.8(8)
C16B C21B C22B 113.8(7)
C23B C22B C21B 109.1(6)
C23B C22B C2B 107.3(6)
C21B C22B C2B 105.5(7)
C23B C22B H22B 111.5
C21B C22B H22B 111.5
C2B C22B H22B 111.5
C24B C23B C28B 120.4(8)
C24B C23B C22B 126.5(8)
C28B C23B C22B 113.0(8)
C23B C24B C25B 119.3(9)
C23B C24B H24B 120.3
C25B C24B H24B 120.3
C26B C25B C24B 119.6(10)
C26B C25B H25B 120.2
C24B C25B H25B 120.2
C27B C26B C25B 122.1(9)
C27B C26B H26B 118.9
C25B C26B H26B 118.9
C26B C27B C28B 117.9(9)
C26B C27B H27B 121.0
C28B C27B H27B 121.0
C27B C28B C23B 120.5(9)
C27B C28B C15B 127.4(8)
C23B C28B C15B 112.0(7)
C1B N1B C4B 115.4(8)
C1B N1B C9B 121.7(10)
C4B N1B C9B 122.9(11)
N1B C9B C10B 108.02(15)
N1B C9B H9C 110.1
C10B C9B H9C 110.1
N1B C9B H9D 110.1
C10B C9B H9D 110.1
H9C C9B H9D 108.4
C11B C10B C9B 115.75(18)
C11B C10B H10B 122.1
C9B C10B H10B 122.1
C10B C11B H11C 120.0
C10B C11B H11D 120.0
H11C C11B H11D 120.0
N1C C9C C10C 108.00(15)
N1C C9C H9E 110.1
C10C C9C H9E 110.1
N1C C9C H9F 110.1
C10C C9C H9F 110.1
H9E C9C H9F 108.4
C11C C10C C9C 115.78(18)
C11C C10C H10C 122.1
C9C C10C H10C 122.1
C10C C11C H11E 120.0
C10C C11C H11F 120.0
H11E C11C H11F 120.0
C5B N2B C8B 109.3(9)
C5B N2B C12B 125.6(10)
C8B N2B C12B 125.1(9)
C6B S1B C2B 99.9(4)
C7B S2B C3B 102.5(4)

loop_
_geom_bond_atom_site_label_1
_geom_bond_atom_site_label_2
_geom_bond_distance
C1A O1A 1.1798
C1A N1A 1.3914
C1A C2A 1.4739
C2A C3A 1.3315
C2A S1A 1.7383
C3A C4A 1.5376
C3A S2A 1.6509
C4A O2A 1.2015
C4A N1A 1.3392
C5A O3A 1.1994
C5A N2A 1.3193
C5A C6A 1.5217
C6A C7A 1.2877
C6A S1A 1.6884
C7A C8A 1.4969
C7A S2A 1.8005
C8A O4A 1.1575
C8A N2A 1.3797
C12A N2A 1.4461
C12A C13A 1.5850
C12A H12A 0.9900
C12A H12B 0.9900
C13A C14A 1.2889
C13A H13A 0.9500
C14A H14A 0.9500
C14A H14B 0.9500
N1A C9A 1.5026
C9A C10A 1.5847(11)
C9A H9A 0.9900
C9A H9B 0.9900
C10A C11A 1.2888(10)
C10A H10A 0.9500
C11A H11A 0.9500
C11A H11B 0.9500
C15A C16A 1.3668
C15A C28A 1.4228
C15A Br1A 1.8746
C16A C17A 1.4349
C16A C21A 1.4361
C17A C18A 1.3445
C17A H17A 0.9500
C18A C19A 1.3463
C18A H18A 0.9500
C19A C20A 1.4110
C19A H19A 0.9500
C20A C21A 1.3819
C20A H20A 0.9500
C21A C22A 1.3883
C22A C23A 1.3486
C22A H22A 0.9500
C23A C28A 1.3799
C23A C24A 1.4103
C24A C25A 1.3565
C24A H24A 0.9500
C25A C26A 1.3693
C25A H25A 0.9500
C26A C27A 1.4038
C26A H26A 0.9500
C27A C28A 1.3882
C27A H27A 0.9500
C1B O1B 1.219(11)
C1B N1B 1.389(14)
C1B C2B 1.487(13)
C2B C22B 1.540(11)
C2B C3B 1.582(11)
C2B S1B 1.853(9)
C3B C4B 1.537(14)
C3B C15B 1.579(11)
C3B S2B 1.852(8)
C4B O2B 1.188(13)
C4B N1B 1.396(13)
C5B O3B 1.212(11)
C5B N2B 1.391(12)
C5B C6B 1.453(14)
C6B C7B 1.343(12)
C6B S1B 1.734(9)
C7B C8B 1.470(13)
C7B S2B 1.684(11)
C8B O4B 1.210(10)
C8B N2B 1.415(13)
C12B C13B 1.439(15)
C12B N2B 1.454(13)
C12B H12C 0.9900
C12B H12D 0.9900
C13B C14B 1.185(18)
C13B H13B 0.9500
C14B H14C 0.9500
C14B H14D 0.9500
C15B C28B 1.502(12)
C15B C16B 1.506(11)
C15B Br1B 1.955(7)
C16B C17B 1.362(12)
C16B C21B 1.399(12)
C17B C18B 1.401(13)
C17B H17B 0.9500
C18B C19B 1.394(14)
C18B H18B 0.9500
C19B C20B 1.423(14)
C19B H19B 0.9500
C20B C21B 1.375(12)
C20B H20B 0.9500
C21B C22B 1.498(12)
C22B C23B 1.497(12)
C22B H22B 1.0000
C23B C24B 1.364(13)
C23B C28B 1.420(11)
C24B C25B 1.396(13)
C24B H24B 0.9500
C25B C26B 1.389(13)
C25B H25B 0.9500
C26B C27B 1.380(13)
C26B H26B 0.9500
C27B C28B 1.384(12)
C27B H27B 0.9500
N1B C9B 1.4463(9)
C9B C10B 1.5846(10)
C9B H9C 0.9900
C9B H9D 0.9900
C10B C11B 1.2889(11)
C10B H10B 0.9500
C11B H11C 0.9500
C11B H11D 0.9500
N1C C9C 1.4463(9)
C9C C10C 1.5845(10)
C9C H9E 0.9900
C9C H9F 0.9900
C10C C11C 1.2888(11)
C10C H10C 0.9500
C11C H11E 0.9500
C11C H11F 0.9500

loop_
_geom_torsion_atom_site_label_1
_geom_torsion_atom_site_label_2
_geom_torsion_atom_site_label_3
_geom_torsion_atom_site_label_4
_geom_torsion
O1A C1A C2A C3A -178.1
N1A C1A C2A C3A 2.1
O1A C1A C2A S1A 2.3
N1A C1A C2A S1A -177.4
C1A C2A C3A C4A -3.4
S1A C2A C3A C4A 176.1
C1A C2A C3A S2A -178.8
S1A C2A C3A S2A 0.7
C2A C3A C4A O2A -178.2
S2A C3A C4A O2A -2.0
C2A C3A C4A N1A 3.8
S2A C3A C4A N1A 180.0
O3A C5A C6A C7A -178.3
N2A C5A C6A C7A 2.7
O3A C5A C6A S1A -1.4
N2A C5A C6A S1A 179.6
C5A C6A C7A C8A -2.9
S1A C6A C7A C8A -179.4
C5A C6A C7A S2A 179.5
S1A C6A C7A S2A 3.1
C6A C7A C8A O4A -178.9
S2A C7A C8A O4A -1.0
C6A C7A C8A N2A 2.2
S2A C7A C8A N2A -179.9
N2A C12A C13A C14A 132.9
O2A C4A N1A C1A 179.5
C3A C4A N1A C1A -2.4
O2A C4A N1A C9A 2.7
C3A C4A N1A C9A -179.2
O1A C1A N1A C4A -179.4
C2A C1A N1A C4A 0.4
O1A C1A N1A C9A -2.7
C2A C1A N1A C9A 177.1
O3A C5A N2A C8A -179
C6A C5A N2A C8A -1.2
O3A C5A N2A C12A 0.6
C6A C5A N2A C12A 179.6
O4A C8A N2A C5A -179.3
C7A C8A N2A C5A -0.5
O4A C8A N2A C12A 1
C7A C8A N2A C12A 178.7
C13A C12A N2A C5A -81.9
C13A C12A N2A C8A 99.0
C7A C6A S1A C2A -6.5
C5A C6A S1A C2A 177.3
C3A C2A S1A C6A 5.0
C1A C2A S1A C6A -175.6
C2A C3A S2A C7A -4.7
C4A C3A S2A C7A -179.7
C6A C7A S2A C3A 2.9
C8A C7A S2A C3A -174.3
C4A N1A C9A C10A 121.0(17)
C1A N1A C9A C10A -55.2(17)
N1A C9A C10A C11A -121(3)
C28A C15A C16A C17A 179.0
Br1A C15A C16A C17A -5.1
C28A C15A C16A C21A 4.0
Br1A C15A C16A C21A 179.9
C15A C16A C17A C18A -171.9
C21A C16A C17A C18A 3.0
C16A C17A C18A C19A 0.1
C17A C18A C19A C20A -2.1
C18A C19A C20A C21A 0.9
C19A C20A C21A C22A 171.7
C19A C20A C21A C16A 2.2
C15A C16A C21A C20A 171.4
C17A C16A C21A C20A -4.0
C15A C16A C21A C22A 1.6
C17A C16A C21A C22A -173.8
C20A C21A C22A C23A -178.8
C16A C21A C22A C23A -11
C21A C22A C23A C28A 12
C21A C22A C23A C24A -178.8
C22A C23A C24A C25A -171.5
C28A C23A C24A C25A -1.6
C23A C24A C25A C26A 0.8
C24A C25A C26A C27A -3.2
C25A C26A C27A C28A 6.7
C22A C23A C28A C27A 175.2
C24A C23A C28A C27A 4.8
C22A C23A C28A C15A -4.9
C24A C23A C28A C15A -175.3
C26A C27A C28A C23A -7.3
C26A C27A C28A C15A 172.7
C16A C15A C28A C23A -2.4
Br1A C15A C28A C23A -178.2
C16A C15A C28A C27A 177.5
Br1A C15A C28A C27A 1.8
O1B C1B C2B C22B -56.5(14)
N1B C1B C2B C22B 125.0(8)
O1B C1B C2B C3B -174.2(10)
N1B C1B C2B C3B 7.2(10)
O1B C1B C2B S1B 60.6(12)
N1B C1B C2B S1B -117.9(8)
C1B C2B C3B C4B -5.8(9)
C22B C2B C3B C4B -122.7(8)
S1B C2B C3B C4B 108.3(8)
C1B C2B C3B C15B 113.5(8)
C22B C2B C3B C15B -3.4(9)
S1B C2B C3B C15B -132.4(6)
C1B C2B C3B S2B -122.3(7)
C22B C2B C3B S2B 120.8(7)
S1B C2B C3B S2B -8.2(9)
C15B C3B C4B O2B 70.5(13)
C2B C3B C4B O2B -174.2(10)
S2B C3B C4B O2B -48.4(13)
C15B C3B C4B N1B -112.9(8)
C2B C3B C4B N1B 2.4(9)
S2B C3B C4B N1B 128.2(7)
O3B C5B C6B C7B -177.9(9)
N2B C5B C6B C7B -1.0(9)
O3B C5B C6B S1B 4.2(14)
N2B C5B C6B S1B -178.9(6)
C5B C6B C7B C8B -0.8(9)
S1B C6B C7B C8B 177.1(6)
C5B C6B C7B S2B -179.4(6)
S1B C6B C7B S2B -1.5(12)
C6B C7B C8B O4B 180.0(9)
S2B C7B C8B O4B -1.4(14)
C6B C7B C8B N2B 2.2(9)
S2B C7B C8B N2B -179.2(6)
N2B C12B C13B C14B 131(2)
C4B C3B C15B C28B 174.7(7)
C2B C3B C15B C28B 60.9(8)
S2B C3B C15B C28B -68.9(7)
C4B C3B C15B C16B 57.1(9)
C2B C3B C15B C16B -56.7(9)
S2B C3B C15B C16B 173.4(6)
C4B C3B C15B Br1B -63.9(8)
C2B C3B C15B Br1B -177.7(6)
S2B C3B C15B Br1B 52.4(7)
C28B C15B C16B C17B 129.0(9)
C3B C15B C16B C17B -115.7(9)
Br1B C15B C16B C17B 5.0(11)
C28B C15B C16B C21B -52.4(9)
C3B C15B C16B C21B 62.9(9)
Br1B C15B C16B C21B -176.4(6)
C21B C16B C17B C18B -0.9(13)
C15B C16B C17B C18B 177.5(8)
C16B C17B C18B C19B 0.8(14)
C17B C18B C19B C20B -0.8(14)
C18B C19B C20B C21B 1.0(14)
C19B C20B C21B C16B -1.1(13)
C19B C20B C21B C22B -175.7(8)
C17B C16B C21B C20B 1.1(13)
C15B C16B C21B C20B -177.6(8)
C17B C16B C21B C22B 176.2(8)
C15B C16B C21B C22B -2.5(10)
C20B C21B C22B C23B -130.0(9)
C16B C21B C22B C23B 55.1(9)
C20B C21B C22B C2B 115.0(9)
C16B C21B C22B C2B -59.9(9)
C1B C2B C22B C23B -170.5(8)
C3B C2B C22B C23B -55.9(9)
S1B C2B C22B C23B 77.6(7)
C1B C2B C22B C21B -54.2(9)
C3B C2B C22B C21B 60.4(8)
S1B C2B C22B C21B -166.1(5)
C21B C22B C23B C24B 131.3(9)
C2B C22B C23B C24B -114.8(9)
C21B C22B C23B C28B -52.4(9)
C2B C22B C23B C28B 61.4(9)
C28B C23B C24B C25B 0.7(12)
C22B C23B C24B C25B 176.7(7)
C23B C24B C25B C26B 0.9(12)
C24B C25B C26B C27B -1.0(13)
C25B C26B C27B C28B -0.7(13)
C26B C27B C28B C23B 2.3(12)
C26B C27B C28B C15B -174.6(8)
C24B C23B C28B C27B -2.4(12)
C22B C23B C28B C27B -178.9(8)
C24B C23B C28B C15B 175.0(8)
C22B C23B C28B C15B -1.5(9)
C16B C15B C28B C27B -128.2(9)
C3B C15B C28B C27B 116.5(9)
Br1B C15B C28B C27B -4.4(11)
C16B C15B C28B C23B 54.6(9)
C3B C15B C28B C23B -60.7(8)
Br1B C15B C28B C23B 178.5(5)
O1B C1B N1B C4B 175.1(10)
C2B C1B N1B C4B -6.3(12)
O1B C1B N1B C9B -4.1(15)
C2B C1B N1B C9B 174.5(6)
O2B C4B N1B C1B 178.9(11)
C3B C4B N1B C1B 2.3(12)
O2B C4B N1B C9B -1.9(16)
C3B C4B N1B C9B -178.6(6)
C1B N1B C9B C10B 85.9(18)
C4B N1B C9B C10B -93.3(16)
N1B C9B C10B C11B -140(4)
N1C C9C C10C C11C 121.1(12)
O3B C5B N2B C8B 179.4(8)
C6B C5B N2B C8B 2.3(10)
O3B C5B N2B C12B -1.1(15)
C6B C5B N2B C12B -178.1(8)
O4B C8B N2B C5B 179.2(8)
C7B C8B N2B C5B -2.8(9)
O4B C8B N2B C12B -0.4(14)
C7B C8B N2B C12B 177.7(8)
C13B C12B N2B C5B -77.4(13)
C13B C12B N2B C8B 102.0(12)
C7B C6B S1B C2B -40.2(8)
C5B C6B S1B C2B 137.4(7)
C1B C2B S1B C6B 156.7(7)
C22B C2B S1B C6B -87.5(6)
C3B C2B S1B C6B 41.2(7)
C6B C7B S2B C3B 39.6(8)
C8B C7B S2B C3B -138.8(7)
C4B C3B S2B C7B -147.1(7)
C15B C3B S2B C7B 91.9(6)
C2B C3B S2B C7B -31.0(7)
